data_4067367
loop_
_publ_author_name
'Song, Li-Cheng'
'Cheng, Jia'
'Yan, Jing'
'Liu, Chun-Rong'
'Hu, Qing-Mei'

_publ_section_title
;
 Two Novel \m-CO-Containing Butterfly Fe/S Cluster Anions Formed from
 Trithiol MeC(CH2SH)3, Fe3(CO)12, and Et3N: Their Reactions with
 Electrophiles to Produce the Corresponding Neutral Triple- and
 Double-Butterfly Cluster Complexes
;
_journal_issue 1
_journal_name_full Organometallics
_journal_page_first 205
_journal_paper_doi 10.1021/om900899h
_journal_volume 29
_journal_year 2010
_chemical_formula_sum 'C31 H18 Cl2 Fe6 O18 S5'
_chemical_formula_weight 1244.75
_chemical_name_systematic
; 
 ? 
;
_space_group_IT_number 2
_symmetry_cell_setting triclinic
_symmetry_space_group_name_Hall '-P 1'
_symmetry_space_group_name_H-M 'P -1'
_atom_sites_solution_hydrogens geom
_atom_sites_solution_primary direct
_atom_sites_solution_secondary difmap
_audit_creation_method SHELXL-97
_cell_angle_alpha 79.196(4)
_cell_angle_beta 85.815(4)
_cell_angle_gamma 84.608(4)
_cell_formula_units_Z 2
_cell_length_a 9.231(2)
_cell_length_b 13.084(3)
_cell_length_c 19.471(4)
_cell_measurement_reflns_used 2823
_cell_measurement_temperature 293(2)
_cell_measurement_theta_max 24.27
_cell_measurement_theta_min 2.13
_cell_volume 2296.1(9)
_computing_cell_refinement 'Bruker SMART'
_computing_data_collection 'Bruker SMART'
_computing_data_reduction 'Bruker SAINT'
_computing_molecular_graphics 'Bruker SHELXTL'
_computing_publication_material 'Bruker SHELXTL'
_computing_structure_refinement 'SHELXL-97 (Sheldrick, 1997)'
_computing_structure_solution 'SHELXS-97 (Sheldrick, 1990)'
_diffrn_ambient_temperature 293(2)
_diffrn_measured_fraction_theta_full 0.988
_diffrn_measured_fraction_theta_max 0.988
_diffrn_measurement_device_type 'CCD area detector'
_diffrn_measurement_method 'phi and omega scans'
_diffrn_radiation_monochromator graphite
_diffrn_radiation_source 'fine-focus sealed tube'
_diffrn_radiation_type MoK\a
_diffrn_radiation_wavelength 0.71073
_diffrn_reflns_av_R_equivalents 0.0444
_diffrn_reflns_av_sigmaI/netI 0.1122
_diffrn_reflns_limit_h_max 11
_diffrn_reflns_limit_h_min -7
_diffrn_reflns_limit_k_max 12
_diffrn_reflns_limit_k_min -16
_diffrn_reflns_limit_l_max 21
_diffrn_reflns_limit_l_min -24
_diffrn_reflns_number 13497
_diffrn_reflns_theta_full 26.47
_diffrn_reflns_theta_max 26.47
_diffrn_reflns_theta_min 1.07
_exptl_absorpt_coefficient_mu 2.257
_exptl_absorpt_correction_T_max 1.000000
_exptl_absorpt_correction_T_min 0.790747
_exptl_absorpt_correction_type multi-scan
_exptl_absorpt_process_details SADABS
_exptl_crystal_density_diffrn 1.800
_exptl_crystal_density_meas ?
_exptl_crystal_density_method 'not measured'
_exptl_crystal_F_000 1236
_exptl_crystal_size_max 0.20
_exptl_crystal_size_mid 0.16
_exptl_crystal_size_min 0.14
_refine_diff_density_max 0.840
_refine_diff_density_min -0.760
_refine_diff_density_rms 0.142
_refine_ls_extinction_method none
_refine_ls_goodness_of_fit_ref 0.970
_refine_ls_hydrogen_treatment constr
_refine_ls_matrix_type full
_refine_ls_number_parameters 588
_refine_ls_number_reflns 9384
_refine_ls_number_restraints 6
_refine_ls_restrained_S_all 0.970
_refine_ls_R_factor_all 0.1221
_refine_ls_R_factor_gt 0.0564
_refine_ls_shift/su_max 0.001
_refine_ls_shift/su_mean 0.000
_refine_ls_structure_factor_coef Fsqd
_refine_ls_weighting_details 'calc w=1/[\s^2^(Fo^2^)+(0.0666P)^2^+0.0000P] where P=(Fo^2^+2Fc^2^)/3'
_refine_ls_weighting_scheme calc
_refine_ls_wR_factor_gt 0.1218
_refine_ls_wR_factor_ref 0.1506
_reflns_number_gt 5226
_reflns_number_total 9384
_reflns_threshold_expression >2sigma(I)
_cod_data_source_file om900899h_si_001.cif
_cod_data_source_block 041019c
_cod_depositor_comments
;
The following automatic conversions were performed:

'_symmetry_cell_setting' value 'Triclinic' changed to 'triclinic'
according to /home/saulius/struct/CIF-dictionaries/cif_core.dic
dictionary named 'cif_core.dic' version 2.4.1 from
2010-06-29.

'_exptl_absorpt_correction_type' value 'MULTI-SCAN'
changed to 'multi-scan' according to
/home/saulius/struct/CIF-dictionaries/cif_core.dic dictionary named
'cif_core.dic' version 2.4.1 from 2010-06-29.

Automatic conversion script
Id: cif_fix_values 1715 2011-07-08 13:25:40Z adriana 

The following automatic conversions were performed:

'_exptl_crystal_density_meas' value 'NONE' was changed to '?' - the
value is perceived as not measured.

Automatic conversion script
Id: cif_fix_values 3008 2015-01-20 13:52:24Z robertas 
;
_cod_original_cell_volume 2296.2(8)
_cod_original_sg_symbol_H-M P-1
_cod_database_code 4067367

loop_
_symmetry_equiv_pos_as_xyz
'x, y, z'
'-x, -y, -z'

loop_
_atom_site_label
_atom_site_type_symbol
_atom_site_fract_x
_atom_site_fract_y
_atom_site_fract_z
_atom_site_U_iso_or_equiv
_atom_site_adp_type
_atom_site_occupancy
_atom_site_symmetry_multiplicity
_atom_site_calc_flag
_atom_site_refinement_flags
_atom_site_disorder_assembly
_atom_site_disorder_group
Fe1 Fe 0.68867(10) 0.50019(7) 0.38253(4) 0.0329(2) Uani 1 1 d . . .
Fe2 Fe 0.95387(9) 0.50223(7) 0.33927(4) 0.0322(2) Uani 1 1 d . . .
Fe3 Fe 0.84204(11) 0.19475(7) 0.37602(5) 0.0375(2) Uani 1 1 d . . .
Fe4 Fe 0.78829(10) 0.28620(7) 0.25223(5) 0.0359(2) Uani 1 1 d . . .
Fe5 Fe 0.34092(10) 0.70384(7) 0.09611(5) 0.0382(3) Uani 1 1 d . . .
Fe6 Fe 0.32266(10) 0.89355(7) 0.10211(5) 0.0375(2) Uani 1 1 d . . .
S1 S 0.81716(17) 0.36848(12) 0.34107(8) 0.0313(4) Uani 1 1 d . . .
S2 S 1.01195(19) 0.22152(13) 0.28699(9) 0.0402(4) Uani 1 1 d . . .
S3 S 0.76693(17) 0.57685(12) 0.27280(8) 0.0317(4) Uani 1 1 d . . .
S4 S 0.53122(17) 0.80262(13) 0.07174(8) 0.0353(4) Uani 1 1 d . . .
S5 S 0.32058(18) 0.76541(13) 0.19766(8) 0.0389(4) Uani 1 1 d . . .
C1 C 0.4997(8) 0.4832(6) 0.3720(4) 0.0521(19) Uani 1 1 d . . .
O1 O 0.3811(6) 0.4755(5) 0.3677(3) 0.094(2) Uani 1 1 d . . .
C2 C 0.6612(8) 0.6215(6) 0.4138(4) 0.0468(18) Uani 1 1 d . . .
O2 O 0.6439(7) 0.6973(4) 0.4347(3) 0.0753(18) Uani 1 1 d . . .
C3 C 0.7065(8) 0.4288(6) 0.4691(4) 0.0478(18) Uani 1 1 d . . .
O3 O 0.7204(7) 0.3822(4) 0.5240(3) 0.0736(17) Uani 1 1 d . . .
C4 C 1.0973(8) 0.4823(5) 0.2738(4) 0.0421(17) Uani 1 1 d . . .
O4 O 1.1854(6) 0.4687(4) 0.2328(3) 0.0735(17) Uani 1 1 d . . .
C5 C 1.0011(8) 0.6245(6) 0.3555(4) 0.052(2) Uani 1 1 d . . .
O5 O 1.0276(7) 0.7022(4) 0.3663(3) 0.0805(19) Uani 1 1 d . . .
C6 C 1.0424(8) 0.4332(6) 0.4157(4) 0.0490(18) Uani 1 1 d . . .
O6 O 1.0946(7) 0.3916(4) 0.4648(3) 0.0783(18) Uani 1 1 d . . .
C7 C 0.9594(10) 0.1662(6) 0.4497(4) 0.059(2) Uani 1 1 d . . .
O7 O 1.0306(8) 0.1440(5) 0.4954(3) 0.105(2) Uani 1 1 d . . .
C8 C 0.8229(8) 0.0637(6) 0.3678(4) 0.0525(19) Uani 1 1 d . . .
O8 O 0.8077(7) -0.0194(4) 0.3611(3) 0.0779(18) Uani 1 1 d . . .
C9 C 0.6664(10) 0.2027(6) 0.4217(4) 0.053(2) Uani 1 1 d . . .
O9 O 0.5546(7) 0.2120(5) 0.4477(3) 0.0815(19) Uani 1 1 d . . .
C10 C 0.8281(8) 0.3836(5) 0.1768(4) 0.0449(18) Uani 1 1 d . . .
O10 O 0.8543(7) 0.4436(4) 0.1286(3) 0.0733(17) Uani 1 1 d . . .
C11 C 0.7696(9) 0.1812(6) 0.2073(4) 0.054(2) Uani 1 1 d . . .
O11 O 0.7584(8) 0.1155(4) 0.1785(3) 0.086(2) Uani 1 1 d . . .
C12 C 0.5952(9) 0.3105(6) 0.2607(4) 0.053(2) Uani 1 1 d . . .
O12 O 0.4717(6) 0.3244(5) 0.2658(3) 0.0808(18) Uani 1 1 d . . .
C13 C 0.4339(8) 0.5774(6) 0.1215(4) 0.0494(19) Uani 1 1 d . . .
O13 O 0.4952(7) 0.4975(5) 0.1381(4) 0.0853(19) Uani 1 1 d . . .
C14 C 0.3375(8) 0.7003(6) 0.0047(4) 0.055(2) Uani 1 1 d . . .
O14 O 0.3411(8) 0.6980(5) -0.0537(3) 0.090(2) Uani 1 1 d . . .
C15 C 0.1528(9) 0.6733(6) 0.1125(4) 0.0517(19) Uani 1 1 d . . .
O15 O 0.0349(6) 0.6550(5) 0.1234(3) 0.086(2) Uani 1 1 d . . .
C16 C 0.3742(8) 1.0143(6) 0.1219(4) 0.0516(19) Uani 1 1 d . . .
O16 O 0.4020(6) 1.0935(4) 0.1303(3) 0.0695(16) Uani 1 1 d . . .
C17 C 0.2965(8) 0.9414(5) 0.0112(4) 0.0478(18) Uani 1 1 d . . .
O17 O 0.2755(7) 0.9729(4) -0.0459(3) 0.0740(17) Uani 1 1 d . . .
C18 C 0.1318(9) 0.9152(6) 0.1231(4) 0.056(2) Uani 1 1 d . . .
O18 O 0.0100(6) 0.9266(5) 0.1361(4) 0.094(2) Uani 1 1 d . . .
C19 C 1.0852(8) 0.1020(5) 0.2549(4) 0.0513(19) Uani 1 1 d . . .
H19A H 1.0062 0.0590 0.2527 0.062 Uiso 1 1 calc R . .
H19B H 1.1294 0.1206 0.2081 0.062 Uiso 1 1 calc R . .
C20 C 1.1948(8) 0.0422(5) 0.3015(4) 0.0457(17) Uani 1 1 d . . .
C21 C 1.3139(9) 0.0874(6) 0.3130(5) 0.079(3) Uani 1 1 d . . .
H21 H 1.3256 0.1562 0.2918 0.095 Uiso 1 1 calc R . .
C22 C 1.4178(11) 0.0332(8) 0.3555(7) 0.107(4) Uani 1 1 d . . .
H22 H 1.5005 0.0653 0.3617 0.128 Uiso 1 1 calc R . .
C23 C 1.4025(12) -0.0670(10) 0.3892(5) 0.094(3) Uani 1 1 d . . .
H23 H 1.4713 -0.1025 0.4195 0.113 Uiso 1 1 calc R . .
C24 C 1.2861(11) -0.1123(7) 0.3771(5) 0.079(3) Uani 1 1 d . . .
H24 H 1.2751 -0.1814 0.3979 0.095 Uiso 1 1 calc R . .
C25 C 1.1822(9) -0.0583(6) 0.3344(4) 0.059(2) Uani 1 1 d . . .
H25 H 1.1008 -0.0913 0.3276 0.070 Uiso 1 1 calc R . .
C26 C 0.6314(8) 0.8910(5) 0.2190(4) 0.0482(18) Uani 1 1 d . . .
H26A H 0.7206 0.9173 0.1974 0.072 Uiso 1 1 calc R . .
H26B H 0.6237 0.8977 0.2674 0.072 Uiso 1 1 calc R . .
H26C H 0.5503 0.9301 0.1955 0.072 Uiso 1 1 calc R . .
C27 C 0.6308(7) 0.7751(4) 0.2135(3) 0.0313(14) Uani 1 1 d . . .
C28 C 0.7562(7) 0.7187(4) 0.2588(3) 0.0351(15) Uani 1 1 d . . .
H28A H 0.7447 0.7402 0.3041 0.042 Uiso 1 1 calc R . .
H28B H 0.8480 0.7418 0.2366 0.042 Uiso 1 1 calc R . .
C29 C 0.6662(7) 0.7588(5) 0.1383(3) 0.0347(15) Uani 1 1 d . . .
H29A H 0.6900 0.6846 0.1400 0.042 Uiso 1 1 calc R . .
H29B H 0.7541 0.7930 0.1216 0.042 Uiso 1 1 calc R . .
C30 C 0.4870(7) 0.7314(5) 0.2446(3) 0.0390(16) Uani 1 1 d . . .
H30A H 0.4677 0.7518 0.2900 0.047 Uiso 1 1 calc R . .
H30B H 0.5035 0.6559 0.2531 0.047 Uiso 1 1 calc R . .
C31 C 0.861(3) 0.6689(14) 0.9772(8) 0.147(11) Uani 0.530(11) 1 d PD A 1
H31A H 0.9407 0.6163 0.9890 0.177 Uiso 0.530(11) 1 calc PR A 1
H31B H 0.7950 0.6689 1.0184 0.177 Uiso 0.530(11) 1 calc PR A 1
Cl1 Cl 0.9272(17) 0.7903(10) 0.9513(10) 0.107(4) Uani 0.530(11) 1 d PD A 1
Cl2 Cl 0.7698(16) 0.6396(9) 0.9102(7) 0.209(7) Uani 0.530(11) 1 d PD A 1
C31' C 0.793(3) 0.6866(15) 0.9215(12) 0.105(13) Uani 0.470(11) 1 d PD A 2
H31C H 0.7002 0.7287 0.9183 0.126 Uiso 0.470(11) 1 calc PR A 2
H31D H 0.8188 0.6666 0.8764 0.126 Uiso 0.470(11) 1 calc PR A 2
Cl1' Cl 0.926(2) 0.7581(12) 0.9430(12) 0.142(6) Uani 0.470(11) 1 d PD A 2
Cl2' Cl 0.7764(11) 0.5765(5) 0.9851(4) 0.146(4) Uani 0.470(11) 1 d PD A 2

loop_
_atom_site_aniso_label
_atom_site_aniso_U_11
_atom_site_aniso_U_22
_atom_site_aniso_U_33
_atom_site_aniso_U_23
_atom_site_aniso_U_13
_atom_site_aniso_U_12
Fe1 0.0265(5) 0.0377(5) 0.0364(5) -0.0115(4) -0.0048(4) -0.0007(4)
Fe2 0.0241(5) 0.0376(5) 0.0363(5) -0.0065(4) -0.0107(4) -0.0036(4)
Fe3 0.0412(6) 0.0346(5) 0.0366(5) -0.0042(4) -0.0076(4) -0.0033(4)
Fe4 0.0411(6) 0.0326(5) 0.0361(5) -0.0074(4) -0.0121(4) -0.0036(4)
Fe5 0.0314(5) 0.0413(6) 0.0431(6) -0.0066(4) -0.0125(4) -0.0038(4)
Fe6 0.0307(5) 0.0385(6) 0.0417(6) -0.0040(4) -0.0086(4) 0.0033(4)
S1 0.0274(8) 0.0331(9) 0.0351(9) -0.0088(7) -0.0077(7) -0.0018(7)
S2 0.0401(10) 0.0379(10) 0.0422(10) -0.0084(8) -0.0052(8) 0.0034(8)
S3 0.0266(8) 0.0336(9) 0.0364(9) -0.0075(7) -0.0109(7) -0.0010(7)
S4 0.0295(9) 0.0432(10) 0.0329(9) -0.0048(7) -0.0041(7) -0.0033(7)
S5 0.0285(9) 0.0492(11) 0.0369(9) -0.0035(8) -0.0032(7) 0.0010(8)
C1 0.031(4) 0.072(5) 0.060(5) -0.029(4) 0.002(4) -0.011(4)
O1 0.033(3) 0.147(6) 0.117(5) -0.062(5) -0.002(3) -0.018(4)
C2 0.045(4) 0.052(5) 0.042(4) -0.008(4) 0.001(3) 0.003(4)
O2 0.098(5) 0.056(4) 0.077(4) -0.035(3) -0.007(3) 0.018(3)
C3 0.048(5) 0.050(5) 0.048(5) -0.017(4) -0.001(4) 0.001(4)
O3 0.101(5) 0.074(4) 0.043(3) -0.007(3) -0.003(3) 0.002(3)
C4 0.032(4) 0.040(4) 0.052(4) -0.004(3) -0.003(3) 0.002(3)
O4 0.051(4) 0.086(4) 0.073(4) -0.005(3) 0.019(3) 0.009(3)
C5 0.042(5) 0.057(5) 0.060(5) -0.008(4) -0.027(4) -0.007(4)
O5 0.096(5) 0.051(4) 0.105(5) -0.016(3) -0.046(4) -0.024(3)
C6 0.040(4) 0.056(5) 0.052(5) -0.006(4) -0.010(4) -0.013(4)
O6 0.082(5) 0.084(4) 0.064(4) 0.017(3) -0.043(3) -0.014(3)
C7 0.076(6) 0.057(5) 0.045(5) -0.001(4) -0.019(4) -0.009(4)
O7 0.116(6) 0.122(6) 0.075(4) 0.007(4) -0.054(4) -0.011(5)
C8 0.056(5) 0.039(5) 0.060(5) -0.004(4) -0.006(4) 0.002(4)
O8 0.086(5) 0.041(3) 0.111(5) -0.020(3) -0.016(4) -0.007(3)
C9 0.060(6) 0.042(5) 0.057(5) -0.009(4) 0.003(4) -0.012(4)
O9 0.064(4) 0.094(5) 0.088(5) -0.025(4) 0.023(4) -0.020(4)
C10 0.050(5) 0.040(4) 0.050(4) -0.015(4) -0.010(4) -0.011(4)
O10 0.104(5) 0.065(4) 0.049(3) 0.004(3) -0.002(3) -0.022(3)
C11 0.068(6) 0.045(5) 0.050(5) -0.006(4) -0.025(4) -0.003(4)
O11 0.130(6) 0.052(4) 0.091(4) -0.036(3) -0.041(4) -0.010(4)
C12 0.053(5) 0.049(5) 0.060(5) -0.009(4) -0.022(4) -0.006(4)
O12 0.041(4) 0.088(4) 0.112(5) -0.009(4) -0.021(3) -0.005(3)
C13 0.044(5) 0.048(5) 0.058(5) -0.005(4) -0.011(4) -0.014(4)
O13 0.070(4) 0.058(4) 0.123(5) -0.004(4) -0.026(4) 0.008(3)
C14 0.055(5) 0.052(5) 0.060(5) -0.010(4) -0.019(4) -0.005(4)
O14 0.118(6) 0.110(5) 0.054(4) -0.030(4) -0.024(4) -0.015(4)
C15 0.049(5) 0.055(5) 0.051(5) -0.002(4) -0.020(4) -0.003(4)
O15 0.038(3) 0.107(5) 0.110(5) 0.000(4) -0.021(3) -0.023(3)
C16 0.047(5) 0.048(5) 0.059(5) -0.011(4) -0.013(4) 0.012(4)
O16 0.073(4) 0.042(3) 0.098(4) -0.023(3) -0.020(3) 0.005(3)
C17 0.046(5) 0.043(4) 0.052(5) -0.004(4) -0.012(4) 0.003(3)
O17 0.091(5) 0.076(4) 0.050(3) 0.005(3) -0.025(3) 0.001(3)
C18 0.048(5) 0.056(5) 0.063(5) -0.011(4) -0.016(4) 0.007(4)
O18 0.035(4) 0.109(5) 0.134(6) -0.022(4) 0.001(4) 0.011(4)
C19 0.052(5) 0.050(5) 0.051(4) -0.015(4) 0.003(4) 0.007(4)
C20 0.040(4) 0.045(4) 0.053(4) -0.014(4) -0.002(3) 0.006(3)
C21 0.048(5) 0.040(5) 0.149(9) -0.014(5) -0.027(6) 0.005(4)
C22 0.064(7) 0.080(7) 0.192(12) -0.056(8) -0.067(8) 0.019(6)
C23 0.079(8) 0.113(9) 0.087(7) -0.026(7) -0.035(6) 0.051(7)
C24 0.067(7) 0.065(6) 0.086(7) 0.019(5) 0.010(5) 0.019(5)
C25 0.053(5) 0.041(5) 0.080(6) -0.009(4) 0.000(4) -0.002(4)
C26 0.056(5) 0.031(4) 0.060(5) -0.009(3) -0.024(4) 0.003(3)
C27 0.030(4) 0.031(3) 0.033(3) -0.002(3) -0.011(3) -0.001(3)
C28 0.031(4) 0.038(4) 0.040(4) -0.010(3) -0.012(3) -0.005(3)
C29 0.025(3) 0.038(4) 0.040(4) -0.002(3) -0.010(3) -0.004(3)
C30 0.038(4) 0.050(4) 0.028(3) -0.003(3) -0.012(3) 0.001(3)
C31 0.18(3) 0.19(4) 0.069(16) -0.028(19) 0.009(18) 0.00(3)
Cl1 0.106(6) 0.085(6) 0.124(8) 0.000(5) -0.028(6) 0.009(4)
Cl2 0.190(11) 0.208(13) 0.268(16) -0.110(12) -0.081(10) -0.041(9)
C31' 0.067(17) 0.063(17) 0.16(3) 0.068(19) -0.035(18) -0.008(14)
Cl1' 0.169(12) 0.119(12) 0.127(9) -0.008(9) 0.027(8) -0.010(9)
Cl2' 0.234(11) 0.082(5) 0.105(6) 0.020(4) -0.009(6) -0.002(5)

loop_
_atom_type_symbol
_atom_type_description
_atom_type_scat_dispersion_real
_atom_type_scat_dispersion_imag
_atom_type_scat_source
C C 0.0033 0.0016 'International Tables Vol C Tables 4.2.6.8 and 6.1.1.4'
H H 0.0000 0.0000 'International Tables Vol C Tables 4.2.6.8 and 6.1.1.4'
O O 0.0106 0.0060 'International Tables Vol C Tables 4.2.6.8 and 6.1.1.4'
Cl Cl 0.1484 0.1585 'International Tables Vol C Tables 4.2.6.8 and 6.1.1.4'
S S 0.1246 0.1234 'International Tables Vol C Tables 4.2.6.8 and 6.1.1.4'
Fe Fe 0.3463 0.8444 'International Tables Vol C Tables 4.2.6.8 and 6.1.1.4'

loop_
_geom_angle_atom_site_label_1
_geom_angle_atom_site_label_2
_geom_angle_atom_site_label_3
_geom_angle
C3 Fe1 C2 91.4(3)
C3 Fe1 C1 99.4(3)
C2 Fe1 C1 98.0(3)
C3 Fe1 S1 89.3(2)
C2 Fe1 S1 156.2(2)
C1 Fe1 S1 105.4(2)
C3 Fe1 S3 156.3(2)
C2 Fe1 S3 93.6(2)
C1 Fe1 S3 102.8(2)
S1 Fe1 S3 76.90(6)
C3 Fe1 Fe2 100.3(2)
C2 Fe1 Fe2 100.8(2)
C1 Fe1 Fe2 152.2(2)
S1 Fe1 Fe2 55.73(5)
S3 Fe1 Fe2 55.94(5)
C5 Fe2 C6 91.3(3)
C5 Fe2 C4 98.2(3)
C6 Fe2 C4 98.9(3)
C5 Fe2 S1 158.1(3)
C6 Fe2 S1 90.8(2)
C4 Fe2 S1 103.0(2)
C5 Fe2 S3 93.3(2)
C6 Fe2 S3 157.6(2)
C4 Fe2 S3 102.1(2)
S1 Fe2 S3 77.09(6)
C5 Fe2 Fe1 102.7(3)
C6 Fe2 Fe1 101.2(2)
C4 Fe2 Fe1 150.5(2)
S1 Fe2 Fe1 55.60(5)
S3 Fe2 Fe1 56.43(5)
C8 Fe3 C9 91.0(3)
C8 Fe3 C7 97.6(3)
C9 Fe3 C7 100.3(4)
C8 Fe3 S1 154.1(2)
C9 Fe3 S1 88.8(2)
C7 Fe3 S1 107.9(2)
C8 Fe3 S2 94.4(3)
C9 Fe3 S2 158.3(3)
C7 Fe3 S2 99.8(3)
S1 Fe3 S2 77.28(6)
C8 Fe3 Fe4 99.4(2)
C9 Fe3 Fe4 102.6(3)
C7 Fe3 Fe4 151.0(3)
S1 Fe3 Fe4 55.53(5)
S2 Fe3 Fe4 55.78(5)
C12 Fe4 C11 90.6(4)
C12 Fe4 C10 99.8(3)
C11 Fe4 C10 97.7(3)
C12 Fe4 S1 91.5(2)
C11 Fe4 S1 159.1(2)
C10 Fe4 S1 102.4(2)
C12 Fe4 S2 156.3(2)
C11 Fe4 S2 93.0(3)
C10 Fe4 S2 102.9(2)
S1 Fe4 S2 77.08(6)
C12 Fe4 Fe3 100.9(2)
C11 Fe4 Fe3 103.8(2)
C10 Fe4 Fe3 149.8(2)
S1 Fe4 Fe3 55.42(5)
S2 Fe4 Fe3 55.53(5)
C13 Fe5 C14 97.1(3)
C13 Fe5 C15 100.9(3)
C14 Fe5 C15 92.3(3)
C13 Fe5 S4 100.5(2)
C14 Fe5 S4 89.1(2)
C15 Fe5 S4 158.2(2)
C13 Fe5 S5 102.0(2)
C14 Fe5 S5 160.5(2)
C15 Fe5 S5 87.8(2)
S4 Fe5 S5 83.78(7)
C13 Fe5 Fe6 147.6(2)
C14 Fe5 Fe6 104.6(2)
C15 Fe5 Fe6 102.0(2)
S4 Fe5 Fe6 56.79(5)
S5 Fe5 Fe6 56.45(5)
C18 Fe6 C17 91.0(3)
C18 Fe6 C16 96.7(3)
C17 Fe6 C16 96.4(3)
C18 Fe6 S5 85.3(2)
C17 Fe6 S5 151.6(2)
C16 Fe6 S5 111.9(2)
C18 Fe6 S4 156.3(3)
C17 Fe6 S4 89.1(2)
C16 Fe6 S4 106.8(2)
S5 Fe6 S4 83.39(6)
C18 Fe6 Fe5 100.4(3)
C17 Fe6 Fe5 96.8(2)
C16 Fe6 Fe5 158.1(2)
S5 Fe6 Fe5 56.49(5)
S4 Fe6 Fe5 56.09(5)
Fe1 S1 Fe3 134.44(8)
Fe1 S1 Fe4 133.21(8)
Fe3 S1 Fe4 69.06(6)
Fe1 S1 Fe2 68.67(6)
Fe3 S1 Fe2 136.36(8)
Fe4 S1 Fe2 127.22(8)
C19 S2 Fe3 114.1(2)
C19 S2 Fe4 115.3(2)
Fe3 S2 Fe4 68.69(6)
C28 S3 Fe2 112.35(19)
C28 S3 Fe1 114.1(2)
Fe2 S3 Fe1 67.63(5)
C29 S4 Fe5 109.4(2)
C29 S4 Fe6 118.2(2)
Fe5 S4 Fe6 67.12(6)
C30 S5 Fe6 118.1(2)
C30 S5 Fe5 110.9(2)
Fe6 S5 Fe5 67.05(6)
O1 C1 Fe1 176.9(7)
O2 C2 Fe1 178.9(6)
O3 C3 Fe1 178.7(7)
O4 C4 Fe2 178.9(7)
O5 C5 Fe2 178.4(8)
O6 C6 Fe2 177.8(7)
O7 C7 Fe3 176.9(8)
O8 C8 Fe3 178.0(7)
O9 C9 Fe3 176.4(8)
O10 C10 Fe4 178.8(7)
O11 C11 Fe4 179.5(8)
O12 C12 Fe4 178.8(7)
O13 C13 Fe5 178.8(7)
O14 C14 Fe5 177.3(7)
O15 C15 Fe5 179.2(8)
O16 C16 Fe6 175.2(7)
O17 C17 Fe6 177.8(7)
O18 C18 Fe6 178.4(8)
C20 C19 S2 110.9(5)
C20 C19 H19A 109.5
S2 C19 H19A 109.5
C20 C19 H19B 109.5
S2 C19 H19B 109.5
H19A C19 H19B 108.1
C21 C20 C25 117.2(7)
C21 C20 C19 119.7(7)
C25 C20 C19 123.1(7)
C20 C21 C22 120.8(8)
C20 C21 H21 119.6
C22 C21 H21 119.6
C23 C22 C21 121.3(9)
C23 C22 H22 119.4
C21 C22 H22 119.4
C24 C23 C22 118.0(9)
C24 C23 H23 121.0
C22 C23 H23 121.0
C23 C24 C25 120.7(9)
C23 C24 H24 119.6
C25 C24 H24 119.6
C20 C25 C24 121.9(8)
C20 C25 H25 119.0
C24 C25 H25 119.0
C27 C26 H26A 109.5
C27 C26 H26B 109.5
H26A C26 H26B 109.5
C27 C26 H26C 109.5
H26A C26 H26C 109.5
H26B C26 H26C 109.5
C29 C27 C30 112.6(5)
C29 C27 C26 111.2(5)
C30 C27 C26 111.0(5)
C29 C27 C28 108.1(5)
C30 C27 C28 108.7(5)
C26 C27 C28 104.8(5)
C27 C28 S3 115.2(4)
C27 C28 H28A 108.5
S3 C28 H28A 108.5
C27 C28 H28B 108.5
S3 C28 H28B 108.5
H28A C28 H28B 107.5
C27 C29 S4 120.1(4)
C27 C29 H29A 107.3
S4 C29 H29A 107.3
C27 C29 H29B 107.3
S4 C29 H29B 107.3
H29A C29 H29B 106.9
C27 C30 S5 120.7(4)
C27 C30 H30A 107.1
S5 C30 H30A 107.1
C27 C30 H30B 107.1
S5 C30 H30B 107.1
H30A C30 H30B 106.8
Cl2 C31 Cl1 109.5(8)
Cl2 C31 H31A 109.8
Cl1 C31 H31A 109.8
Cl2 C31 H31B 109.8
Cl1 C31 H31B 109.8
H31A C31 H31B 108.2
Cl2' C31' Cl1' 109.2(8)
Cl2' C31' H31C 109.8
Cl1' C31' H31C 109.8
Cl2' C31' H31D 109.8
Cl1' C31' H31D 109.8
H31C C31' H31D 108.3

loop_
_geom_bond_atom_site_label_1
_geom_bond_atom_site_label_2
_geom_bond_distance
Fe1 C3 1.778(8)
Fe1 C2 1.794(8)
Fe1 C1 1.810(7)
Fe1 S1 2.2419(18)
Fe1 S3 2.2803(18)
Fe1 Fe2 2.5311(13)
Fe2 C5 1.787(8)
Fe2 C6 1.797(7)
Fe2 C4 1.805(7)
Fe2 S1 2.2455(17)
Fe2 S3 2.2675(17)
Fe3 C8 1.778(8)
Fe3 C9 1.796(9)
Fe3 C7 1.823(8)
Fe3 S1 2.2423(18)
Fe3 S2 2.251(2)
Fe3 Fe4 2.5436(13)
Fe4 C12 1.782(8)
Fe4 C11 1.789(8)
Fe4 C10 1.795(7)
Fe4 S1 2.2453(17)
Fe4 S2 2.2578(19)
Fe5 C13 1.790(8)
Fe5 C14 1.793(8)
Fe5 C15 1.810(8)
Fe5 S4 2.2487(19)
Fe5 S5 2.2602(19)
Fe5 Fe6 2.4962(14)
Fe6 C18 1.787(8)
Fe6 C17 1.789(7)
Fe6 C16 1.807(8)
Fe6 S5 2.2593(18)
Fe6 S4 2.2669(19)
S2 C19 1.843(7)
S3 C28 1.819(6)
S4 C29 1.840(6)
S5 C30 1.822(6)
C1 O1 1.120(8)
C2 O2 1.134(8)
C3 O3 1.138(8)
C4 O4 1.123(8)
C5 O5 1.128(8)
C6 O6 1.126(8)
C7 O7 1.123(8)
C8 O8 1.142(8)
C9 O9 1.122(9)
C10 O10 1.133(7)
C11 O11 1.126(8)
C12 O12 1.137(9)
C13 O13 1.144(8)
C14 O14 1.141(8)
C15 O15 1.133(9)
C16 O16 1.135(8)
C17 O17 1.136(8)
C18 O18 1.137(9)
C19 C20 1.475(9)
C19 H19A 0.9700
C19 H19B 0.9700
C20 C21 1.348(10)
C20 C25 1.362(9)
C21 C22 1.370(12)
C21 H21 0.9300
C22 C23 1.367(14)
C22 H22 0.9300
C23 C24 1.330(13)
C23 H23 0.9300
C24 C25 1.372(11)
C24 H24 0.9300
C25 H25 0.9300
C26 C27 1.540(8)
C26 H26A 0.9600
C26 H26B 0.9600
C26 H26C 0.9600
C27 C29 1.525(8)
C27 C30 1.534(8)
C27 C28 1.552(8)
C28 H28A 0.9700
C28 H28B 0.9700
C29 H29A 0.9700
C29 H29B 0.9700
C30 H30A 0.9700
C30 H30B 0.9700
C31 Cl2 1.719(10)
C31 Cl1 1.730(10)
C31 H31A 0.9700
C31 H31B 0.9700
C31' Cl2' 1.725(9)
C31' Cl1' 1.730(10)
C31' H31C 0.9700
C31' H31D 0.9700

loop_
_geom_torsion_atom_site_label_1
_geom_torsion_atom_site_label_2
_geom_torsion_atom_site_label_3
_geom_torsion_atom_site_label_4
_geom_torsion
C3 Fe1 Fe2 C5 -95.1(3)
C2 Fe1 Fe2 C5 -1.6(3)
C1 Fe1 Fe2 C5 130.1(6)
S1 Fe1 Fe2 C5 -177.1(2)
S3 Fe1 Fe2 C5 85.4(2)
C3 Fe1 Fe2 C6 -1.2(3)
C2 Fe1 Fe2 C6 92.3(3)
C1 Fe1 Fe2 C6 -136.0(6)
S1 Fe1 Fe2 C6 -83.2(2)
S3 Fe1 Fe2 C6 179.4(2)
C3 Fe1 Fe2 C4 130.8(5)
C2 Fe1 Fe2 C4 -135.7(5)
C1 Fe1 Fe2 C4 -4.0(7)
S1 Fe1 Fe2 C4 48.8(4)
S3 Fe1 Fe2 C4 -48.6(4)
C3 Fe1 Fe2 S1 82.0(2)
C2 Fe1 Fe2 S1 175.5(2)
C1 Fe1 Fe2 S1 -52.8(5)
S3 Fe1 Fe2 S1 -97.44(7)
C3 Fe1 Fe2 S3 179.4(2)
C2 Fe1 Fe2 S3 -87.1(2)
C1 Fe1 Fe2 S3 44.7(5)
S1 Fe1 Fe2 S3 97.44(7)
C8 Fe3 Fe4 C12 88.5(3)
C9 Fe3 Fe4 C12 -4.6(3)
C7 Fe3 Fe4 C12 -146.1(6)
S1 Fe3 Fe4 C12 -84.3(2)
S2 Fe3 Fe4 C12 177.4(2)
C8 Fe3 Fe4 C11 -4.8(4)
C9 Fe3 Fe4 C11 -97.9(4)
C7 Fe3 Fe4 C11 120.6(6)
S1 Fe3 Fe4 C11 -177.6(3)
S2 Fe3 Fe4 C11 84.1(3)
C8 Fe3 Fe4 C10 -138.9(5)
C9 Fe3 Fe4 C10 127.9(5)
C7 Fe3 Fe4 C10 -13.6(7)
S1 Fe3 Fe4 C10 48.3(5)
S2 Fe3 Fe4 C10 -50.0(5)
C8 Fe3 Fe4 S1 172.8(3)
C9 Fe3 Fe4 S1 79.6(2)
C7 Fe3 Fe4 S1 -61.9(5)
S2 Fe3 Fe4 S1 -98.27(8)
C8 Fe3 Fe4 S2 -88.9(3)
C9 Fe3 Fe4 S2 177.9(2)
C7 Fe3 Fe4 S2 36.4(5)
S1 Fe3 Fe4 S2 98.27(8)
C13 Fe5 Fe6 C18 -132.0(5)
C14 Fe5 Fe6 C18 97.6(4)
C15 Fe5 Fe6 C18 1.9(3)
S4 Fe5 Fe6 C18 176.6(3)
S5 Fe5 Fe6 C18 -77.2(3)
C13 Fe5 Fe6 C17 135.7(5)
C14 Fe5 Fe6 C17 5.3(4)
C15 Fe5 Fe6 C17 -90.4(3)
S4 Fe5 Fe6 C17 84.3(2)
S5 Fe5 Fe6 C17 -169.6(2)
C13 Fe5 Fe6 C16 8.7(8)
C14 Fe5 Fe6 C16 -121.7(7)
C15 Fe5 Fe6 C16 142.6(7)
S4 Fe5 Fe6 C16 -42.7(7)
S5 Fe5 Fe6 C16 63.5(7)
C13 Fe5 Fe6 S5 -54.8(5)
C14 Fe5 Fe6 S5 174.8(3)
C15 Fe5 Fe6 S5 79.2(2)
S4 Fe5 Fe6 S5 -106.18(7)
C13 Fe5 Fe6 S4 51.4(5)
C14 Fe5 Fe6 S4 -79.0(3)
C15 Fe5 Fe6 S4 -174.7(2)
S5 Fe5 Fe6 S4 106.18(7)
C3 Fe1 S1 Fe3 31.8(3)
C2 Fe1 S1 Fe3 123.8(5)
C1 Fe1 S1 Fe3 -67.8(3)
S3 Fe1 S1 Fe3 -167.66(11)
Fe2 Fe1 S1 Fe3 134.84(12)
C3 Fe1 S1 Fe4 135.4(3)
C2 Fe1 S1 Fe4 -132.7(5)
C1 Fe1 S1 Fe4 35.8(3)
S3 Fe1 S1 Fe4 -64.11(11)
Fe2 Fe1 S1 Fe4 -121.61(12)
C3 Fe1 S1 Fe2 -103.0(2)
C2 Fe1 S1 Fe2 -11.0(5)
C1 Fe1 S1 Fe2 157.4(3)
S3 Fe1 S1 Fe2 57.50(5)
C8 Fe3 S1 Fe1 114.2(6)
C9 Fe3 S1 Fe1 24.4(3)
C7 Fe3 S1 Fe1 -76.0(3)
S2 Fe3 S1 Fe1 -172.33(11)
Fe4 Fe3 S1 Fe1 130.65(12)
C8 Fe3 S1 Fe4 -16.4(6)
C9 Fe3 S1 Fe4 -106.2(3)
C7 Fe3 S1 Fe4 153.3(3)
S2 Fe3 S1 Fe4 57.02(6)
C8 Fe3 S1 Fe2 -138.9(6)
C9 Fe3 S1 Fe2 131.3(3)
C7 Fe3 S1 Fe2 30.8(3)
S2 Fe3 S1 Fe2 -65.47(12)
Fe4 Fe3 S1 Fe2 -122.49(12)
C12 Fe4 S1 Fe1 -29.8(3)
C11 Fe4 S1 Fe1 -125.4(8)
C10 Fe4 S1 Fe1 70.6(3)
S2 Fe4 S1 Fe1 171.18(11)
Fe3 Fe4 S1 Fe1 -131.99(12)
C12 Fe4 S1 Fe3 102.2(2)
C11 Fe4 S1 Fe3 6.6(8)
C10 Fe4 S1 Fe3 -157.4(2)
S2 Fe4 S1 Fe3 -56.83(6)
C12 Fe4 S1 Fe2 -124.8(2)
C11 Fe4 S1 Fe2 139.6(8)
C10 Fe4 S1 Fe2 -24.4(3)
S2 Fe4 S1 Fe2 76.20(10)
Fe3 Fe4 S1 Fe2 133.03(11)
C5 Fe2 S1 Fe1 7.6(6)
C6 Fe2 S1 Fe1 103.1(2)
C4 Fe2 S1 Fe1 -157.7(2)
S3 Fe2 S1 Fe1 -57.95(6)
C5 Fe2 S1 Fe3 -125.2(6)
C6 Fe2 S1 Fe3 -29.8(3)
C4 Fe2 S1 Fe3 69.5(2)
S3 Fe2 S1 Fe3 169.24(12)
Fe1 Fe2 S1 Fe3 -132.81(12)
C5 Fe2 S1 Fe4 136.4(6)
C6 Fe2 S1 Fe4 -128.2(3)
C4 Fe2 S1 Fe4 -28.9(2)
S3 Fe2 S1 Fe4 70.84(9)
Fe1 Fe2 S1 Fe4 128.78(10)
C8 Fe3 S2 C19 -10.7(4)
C9 Fe3 S2 C19 -114.7(7)
C7 Fe3 S2 C19 87.8(4)
S1 Fe3 S2 C19 -165.9(3)
Fe4 Fe3 S2 C19 -109.2(3)
C8 Fe3 S2 Fe4 98.4(2)
C9 Fe3 S2 Fe4 -5.5(6)
C7 Fe3 S2 Fe4 -163.0(2)
S1 Fe3 S2 Fe4 -56.76(5)
C12 Fe4 S2 C19 101.3(6)
C11 Fe4 S2 C19 2.9(4)
C10 Fe4 S2 C19 -95.8(3)
S1 Fe4 S2 C19 164.2(3)
Fe3 Fe4 S2 C19 107.5(3)
C12 Fe4 S2 Fe3 -6.3(6)
C11 Fe4 S2 Fe3 -104.6(2)
C10 Fe4 S2 Fe3 156.7(2)
S1 Fe4 S2 Fe3 56.71(6)
C5 Fe2 S3 C28 4.9(3)
C6 Fe2 S3 C28 106.4(6)
C4 Fe2 S3 C28 -94.2(3)
S1 Fe2 S3 C28 165.1(2)
Fe1 Fe2 S3 C28 108.0(2)
C5 Fe2 S3 Fe1 -103.1(3)
C6 Fe2 S3 Fe1 -1.6(6)
C4 Fe2 S3 Fe1 157.8(2)
S1 Fe2 S3 Fe1 57.07(5)
C3 Fe1 S3 C28 -106.8(6)
C2 Fe1 S3 C28 -4.9(3)
C1 Fe1 S3 C28 94.2(3)
S1 Fe1 S3 C28 -162.7(2)
Fe2 Fe1 S3 C28 -105.4(2)
C3 Fe1 S3 Fe2 -1.3(6)
C2 Fe1 S3 Fe2 100.6(2)
C1 Fe1 S3 Fe2 -160.4(2)
S1 Fe1 S3 Fe2 -57.28(5)
C13 Fe5 S4 C29 -41.5(3)
C14 Fe5 S4 C29 -138.5(3)
C15 Fe5 S4 C29 127.5(7)
S5 Fe5 S4 C29 59.7(2)
Fe6 Fe5 S4 C29 113.3(2)
C13 Fe5 S4 Fe6 -154.8(2)
C14 Fe5 S4 Fe6 108.2(2)
C15 Fe5 S4 Fe6 14.2(6)
S5 Fe5 S4 Fe6 -53.63(6)
C18 Fe6 S4 C29 -109.0(7)
C17 Fe6 S4 C29 160.6(3)
C16 Fe6 S4 C29 64.1(3)
S5 Fe6 S4 C29 -46.8(2)
Fe5 Fe6 S4 C29 -100.6(2)
C18 Fe6 S4 Fe5 -8.4(6)
C17 Fe6 S4 Fe5 -98.9(2)
C16 Fe6 S4 Fe5 164.7(2)
S5 Fe6 S4 Fe5 53.72(6)
C18 Fe6 S5 C30 -152.0(4)
C17 Fe6 S5 C30 124.5(5)
C16 Fe6 S5 C30 -56.6(4)
S4 Fe6 S5 C30 48.9(3)
Fe5 Fe6 S5 C30 102.3(3)
C18 Fe6 S5 Fe5 105.8(3)
C17 Fe6 S5 Fe5 22.3(5)
C16 Fe6 S5 Fe5 -158.9(3)
S4 Fe6 S5 Fe5 -53.36(6)
C13 Fe5 S5 C30 40.6(3)
C14 Fe5 S5 C30 -127.9(8)
C15 Fe5 S5 C30 141.3(3)
S4 Fe5 S5 C30 -58.8(2)
Fe6 Fe5 S5 C30 -112.7(2)
C13 Fe5 S5 Fe6 153.4(2)
C14 Fe5 S5 Fe6 -15.2(8)
C15 Fe5 S5 Fe6 -106.0(2)
S4 Fe5 S5 Fe6 53.93(6)
C3 Fe1 C1 O1 69(15)
C2 Fe1 C1 O1 -24(15)
S1 Fe1 C1 O1 161(15)
S3 Fe1 C1 O1 -120(15)
Fe2 Fe1 C1 O1 -156(15)
C3 Fe1 C2 O2 -5(36)
C1 Fe1 C2 O2 94(36)
S1 Fe1 C2 O2 -97(35)
S3 Fe1 C2 O2 -162(36)
Fe2 Fe1 C2 O2 -106(36)
C2 Fe1 C3 O3 -128(31)
C1 Fe1 C3 O3 133(31)
S1 Fe1 C3 O3 28(31)
S3 Fe1 C3 O3 -26(32)
Fe2 Fe1 C3 O3 -27(31)
C5 Fe2 C4 O4 -167(100)
C6 Fe2 C4 O4 100(38)
S1 Fe2 C4 O4 7(38)
S3 Fe2 C4 O4 -72(38)
Fe1 Fe2 C4 O4 -32(39)
C6 Fe2 C5 O5 -104(24)
C4 Fe2 C5 O5 157(24)
S1 Fe2 C5 O5 -8(25)
S3 Fe2 C5 O5 54(24)
Fe1 Fe2 C5 O5 -2(24)
C5 Fe2 C6 O6 65(18)
C4 Fe2 C6 O6 164(18)
S1 Fe2 C6 O6 -93(18)
S3 Fe2 C6 O6 -37(19)
Fe1 Fe2 C6 O6 -38(18)
C8 Fe3 C7 O7 -10(16)
C9 Fe3 C7 O7 82(16)
S1 Fe3 C7 O7 174(16)
S2 Fe3 C7 O7 -106(16)
Fe4 Fe3 C7 O7 -136(15)
C9 Fe3 C8 O8 71(23)
C7 Fe3 C8 O8 171(23)
S1 Fe3 C8 O8 -19(24)
S2 Fe3 C8 O8 -88(23)
Fe4 Fe3 C8 O8 -32(23)
C8 Fe3 C9 O9 -124(12)
C7 Fe3 C9 O9 138(12)
S1 Fe3 C9 O9 30(12)
S2 Fe3 C9 O9 -20(13)
Fe4 Fe3 C9 O9 -24(12)
C12 Fe4 C10 O10 -121(32)
C11 Fe4 C10 O10 -29(32)
S1 Fe4 C10 O10 146(32)
S2 Fe4 C10 O10 66(32)
Fe3 Fe4 C10 O10 107(32)
C12 Fe4 C11 O11 116(94)
C10 Fe4 C11 O11 16(94)
S1 Fe4 C11 O11 -148(93)
S2 Fe4 C11 O11 -87(94)
Fe3 Fe4 C11 O11 -142(94)
C11 Fe4 C12 O12 13(38)
C10 Fe4 C12 O12 111(38)
S1 Fe4 C12 O12 -146(38)
S2 Fe4 C12 O12 -86(38)
Fe3 Fe4 C12 O12 -91(38)
C14 Fe5 C13 O13 120(39)
C15 Fe5 C13 O13 -147(39)
S4 Fe5 C13 O13 29(39)
S5 Fe5 C13 O13 -56(39)
Fe6 Fe5 C13 O13 -12(39)
C13 Fe5 C14 O14 -65(15)
C15 Fe5 C14 O14 -166(15)
S4 Fe5 C14 O14 36(15)
S5 Fe5 C14 O14 104(15)
Fe6 Fe5 C14 O14 91(15)
C13 Fe5 C15 O15 118(60)
C14 Fe5 C15 O15 -145(60)
S4 Fe5 C15 O15 -51(60)
S5 Fe5 C15 O15 16(60)
Fe6 Fe5 C15 O15 -39(60)
C18 Fe6 C16 O16 -72(9)
C17 Fe6 C16 O16 20(9)
S5 Fe6 C16 O16 -159(9)
S4 Fe6 C16 O16 111(9)
Fe5 Fe6 C16 O16 147(9)
C18 Fe6 C17 O17 11(18)
C16 Fe6 C17 O17 -86(18)
S5 Fe6 C17 O17 93(18)
S4 Fe6 C17 O17 167(18)
Fe5 Fe6 C17 O17 112(18)
C17 Fe6 C18 O18 87(29)
C16 Fe6 C18 O18 -177(100)
S5 Fe6 C18 O18 -65(29)
S4 Fe6 C18 O18 -3(29)
Fe5 Fe6 C18 O18 -11(29)
Fe3 S2 C19 C20 -79.1(6)
Fe4 S2 C19 C20 -155.9(4)
S2 C19 C20 C21 -58.4(9)
S2 C19 C20 C25 121.5(7)
C25 C20 C21 C22 0.7(13)
C19 C20 C21 C22 -179.4(9)
C20 C21 C22 C23 -1.9(17)
C21 C22 C23 C24 2.8(17)
C22 C23 C24 C25 -2.5(15)
C21 C20 C25 C24 -0.4(12)
C19 C20 C25 C24 179.6(7)
C23 C24 C25 C20 1.4(14)
C29 C27 C28 S3 -69.6(6)
C30 C27 C28 S3 53.0(6)
C26 C27 C28 S3 171.7(4)
Fe2 S3 C28 C27 179.8(4)
Fe1 S3 C28 C27 -105.6(4)
C30 C27 C29 S4 53.0(7)
C26 C27 C29 S4 -72.3(6)
C28 C27 C29 S4 173.2(4)
Fe5 S4 C29 C27 -68.3(5)
Fe6 S4 C29 C27 5.5(6)
C29 C27 C30 S5 -50.9(7)
C26 C27 C30 S5 74.5(6)
C28 C27 C30 S5 -170.8(4)
Fe6 S5 C30 C27 -10.1(6)
Fe5 S5 C30 C27 64.3(5)
